data_2230922
loop_
_publ_author_name
'Asiri, Abdullah M.'
'Faidallah, Hassan M.'
'Ng, Seik Weng'

_publ_section_title
;
 (<i>E</i>,<i>E</i>)-4-{4-[3-(4-Chloroanilino)-1-hydroxybut-2-enylidene]-3-methyl-5-oxo-4,5-dihydro-1<i>H</i>-pyrazol-1-yl}benzenesulfonamide
;
_journal_coeditor_code XU5227
_journal_issue 7
_journal_name_full 'Acta Crystallographica Section E'
_journal_page_first o1590
_journal_paper_doi 10.1107/S1600536811020617
_journal_volume 67
_journal_year 2011
_chemical_formula_iupac 'C20 H19 Cl N4 O4 S'
_chemical_formula_moiety 'C20 H19 Cl N4 O4 S'
_chemical_formula_sum 'C20 H19 Cl N4 O4 S'
_chemical_formula_weight 446.90
_chemical_name_systematic
;
(<i>E</i>,<i>E</i>)-4-{4-[3-(4-Chloroanilino)-1-hydroxybut-2-enylidene]-
3-methyl-5-oxo-4,5-dihydro-1<i>H</i>-pyrazol-1-yl}benzenesulfonamide
;
_space_group_IT_number 14
_symmetry_cell_setting monoclinic
_symmetry_space_group_name_Hall '-P 2ybc'
_symmetry_space_group_name_H-M 'P 1 21/c 1'
_atom_sites_solution_hydrogens geom
_atom_sites_solution_primary direct
_atom_sites_solution_secondary difmap
_audit_creation_method SHELXL-97
_cell_angle_alpha 90.00
_cell_angle_beta 101.496(2)
_cell_angle_gamma 90.00
_cell_formula_units_Z 4
_cell_length_a 14.7513(17)
_cell_length_b 17.545(2)
_cell_length_c 7.6203(9)
_cell_measurement_reflns_used 656
_cell_measurement_temperature 100(2)
_cell_measurement_theta_max 20.13
_cell_measurement_theta_min 2.32
_cell_volume 1932.7(4)
_computing_cell_refinement 'SAINT (Bruker, 2009)'
_computing_data_collection 'APEX2 (Bruker, 2009)'
_computing_data_reduction 'SAINT (Bruker, 2009)'
_computing_molecular_graphics 'X-SEED (Barbour, 2001)'
_computing_publication_material 'publCIF (Westrip, 2010)'
_computing_structure_refinement 'SHELXL97 (Sheldrick, 2008)'
_computing_structure_solution 'SHELXS97 (Sheldrick, 2008)'
_diffrn_ambient_temperature 100(2)
_diffrn_measured_fraction_theta_full 0.999
_diffrn_measured_fraction_theta_max 0.999
_diffrn_measurement_device_type 'Bruker SMART APEX'
_diffrn_measurement_method \w
_diffrn_radiation_monochromator graphite
_diffrn_radiation_source 'fine-focus sealed tube'
_diffrn_radiation_type MoK\a
_diffrn_radiation_wavelength 0.71073
_diffrn_reflns_av_R_equivalents 0.099
_diffrn_reflns_av_sigmaI/netI 0.0697
_diffrn_reflns_limit_h_max 17
_diffrn_reflns_limit_h_min -17
_diffrn_reflns_limit_k_max 20
_diffrn_reflns_limit_k_min 0
_diffrn_reflns_limit_l_max 9
_diffrn_reflns_limit_l_min 0
_diffrn_reflns_number 32586
_diffrn_reflns_theta_full 25.05
_diffrn_reflns_theta_max 25.05
_diffrn_reflns_theta_min 1.41
_diffrn_standards_decay_% 0
_diffrn_standards_interval_count 0
_diffrn_standards_interval_time 0
_diffrn_standards_number 0
_exptl_absorpt_coefficient_mu 0.344
_exptl_absorpt_correction_T_max 0.9932
_exptl_absorpt_correction_T_min 0.9345
_exptl_absorpt_correction_type multi-scan
_exptl_absorpt_process_details '(TWINABS; Bruker, 2009)'
_exptl_crystal_colour Yellow
_exptl_crystal_density_diffrn 1.536
_exptl_crystal_density_method 'not measured'
_exptl_crystal_description Prism
_exptl_crystal_F_000 928
_exptl_crystal_size_max 0.20
_exptl_crystal_size_mid 0.02
_exptl_crystal_size_min 0.02
_refine_diff_density_max 0.385
_refine_diff_density_min -0.469
_refine_ls_extinction_method none
_refine_ls_goodness_of_fit_ref 1.036
_refine_ls_hydrogen_treatment constr
_refine_ls_matrix_type full
_refine_ls_number_parameters 275
_refine_ls_number_reflns 3426
_refine_ls_number_restraints 0
_refine_ls_restrained_S_all 1.036
_refine_ls_R_factor_all 0.0823
_refine_ls_R_factor_gt 0.0535
_refine_ls_shift/su_max 0.001
_refine_ls_shift/su_mean 0.001
_refine_ls_structure_factor_coef Fsqd
_refine_ls_weighting_details 'calc w=1/[\s^2^(Fo^2^)+(0.0457P)^2^+2.8595P] where P=(Fo^2^+2Fc^2^)/3'
_refine_ls_weighting_scheme calc
_refine_ls_wR_factor_gt 0.1109
_refine_ls_wR_factor_ref 0.1249
_reflns_number_gt 2605
_reflns_number_total 3426
_reflns_threshold_expression I>2\s(I)
_cod_data_source_file xu5227.cif
_cod_data_source_block I
_cod_original_cell_volume 1932.6(4)
_cod_original_sg_symbol_H-M 'P 21/c'
_cod_database_code 2230922
_cod_database_fobs_code 2230922

loop_
_symmetry_equiv_pos_as_xyz
'x, y, z'
'-x, y+1/2, -z+1/2'
'-x, -y, -z'
'x, -y-1/2, z-1/2'

loop_
_atom_site_type_symbol
_atom_site_label
_atom_site_fract_x
_atom_site_fract_y
_atom_site_fract_z
_atom_site_U_iso_or_equiv
_atom_site_adp_type
_atom_site_calc_flag
_atom_site_refinement_flags
_atom_site_occupancy
_atom_site_symmetry_multiplicity
_atom_site_disorder_assembly
_atom_site_disorder_group
Cl Cl1 1.06569(7) 0.72948(6) 1.73048(15) 0.0256(3) Uani d . 1 1 . .
S S1 0.14888(7) 0.47564(6) 0.00333(13) 0.0137(2) Uani d . 1 1 . .
O O1 0.58091(18) 0.59404(16) 1.0470(4) 0.0200(7) Uani d . 1 1 . .
H H1O 0.5745 0.5767 0.9424 0.030 Uiso calc R 1 1 . .
O O2 0.48625(17) 0.55620(16) 0.7504(4) 0.0187(6) Uani d . 1 1 . .
O O3 0.22069(18) 0.43897(16) -0.0680(4) 0.0194(7) Uani d . 1 1 . .
O O4 0.07052(18) 0.43097(15) 0.0288(4) 0.0169(6) Uani d . 1 1 . .
N N1 0.6886(2) 0.64430(18) 1.3466(4) 0.0147(7) Uani d . 1 1 . .
H H1 0.6866 0.6177 1.2480 0.018 Uiso calc R 1 1 . .
N N2 0.2764(2) 0.63178(18) 0.8250(4) 0.0129(7) Uani d . 1 1 . .
N N3 0.3294(2) 0.59328(17) 0.7196(4) 0.0115(7) Uani d . 1 1 . .
N N4 0.1079(2) 0.54401(18) -0.1294(4) 0.0158(7) Uani d . 1 1 . .
H H41 0.1513 0.5783 -0.1304 0.024 Uiso calc R 1 1 . .
H H42 0.0610 0.5652 -0.0922 0.024 Uiso calc R 1 1 . .
C C1 0.7783(3) 0.6666(2) 1.4438(5) 0.0181(9) Uani d . 1 1 . .
C C2 0.8495(3) 0.6126(2) 1.4652(5) 0.0195(9) Uani d . 1 1 . .
H H2 0.8370 0.5625 1.4200 0.023 Uiso calc R 1 1 . .
C C3 0.9374(3) 0.6319(2) 1.5512(5) 0.0200(9) Uani d . 1 1 . .
H H3 0.9860 0.5955 1.5648 0.024 Uiso calc R 1 1 . .
C C4 0.9541(3) 0.7048(2) 1.6175(5) 0.0187(9) Uani d . 1 1 . .
C C5 0.8863(3) 0.7590(2) 1.5964(5) 0.0214(10) Uani d . 1 1 . .
H H5 0.8998 0.8088 1.6429 0.026 Uiso calc R 1 1 . .
C C6 0.7972(3) 0.7406(2) 1.5065(6) 0.0205(9) Uani d . 1 1 . .
H H6 0.7499 0.7782 1.4880 0.025 Uiso calc R 1 1 . .
C C7 0.6074(3) 0.6606(2) 1.3933(5) 0.0140(9) Uani d . 1 1 . .
C C8 0.6086(3) 0.6938(2) 1.5746(5) 0.0218(10) Uani d . 1 1 . .
H H8A 0.6646 0.6771 1.6577 0.033 Uiso calc R 1 1 . .
H H8B 0.5539 0.6766 1.6182 0.033 Uiso calc R 1 1 . .
H H8C 0.6081 0.7496 1.5666 0.033 Uiso calc R 1 1 . .
C C9 0.5228(3) 0.6492(2) 1.2803(5) 0.0139(8) Uani d . 1 1 . .
H H9 0.4692 0.6617 1.3257 0.017 Uiso calc R 1 1 . .
C C10 0.5088(3) 0.6208(2) 1.1047(5) 0.0149(8) Uani d . 1 1 . .
C C11 0.2967(3) 0.6930(2) 1.1153(5) 0.0172(9) Uani d . 1 1 . .
H H11A 0.2318 0.7065 1.0700 0.026 Uiso calc R 1 1 . .
H H11B 0.3335 0.7397 1.1420 0.026 Uiso calc R 1 1 . .
H H11C 0.3018 0.6626 1.2246 0.026 Uiso calc R 1 1 . .
C C12 0.3320(3) 0.6480(2) 0.9771(5) 0.0118(8) Uani d . 1 1 . .
C C13 0.4237(3) 0.6199(2) 0.9796(5) 0.0141(8) Uani d . 1 1 . .
C C14 0.4195(3) 0.5859(2) 0.8100(5) 0.0133(8) Uani d . 1 1 . .
C C15 0.2875(2) 0.5682(2) 0.5466(5) 0.0113(8) Uani d . 1 1 . .
C C16 0.3375(3) 0.5229(2) 0.4485(5) 0.0148(8) Uani d . 1 1 . .
H H16 0.4003 0.5103 0.4957 0.018 Uiso calc R 1 1 . .
C C17 0.2940(3) 0.4966(2) 0.2817(5) 0.0149(8) Uani d . 1 1 . .
H H17 0.3275 0.4660 0.2137 0.018 Uiso calc R 1 1 . .
C C18 0.2025(3) 0.5143(2) 0.2129(5) 0.0136(8) Uani d . 1 1 . .
C C19 0.1535(3) 0.5618(2) 0.3080(5) 0.0154(9) Uani d . 1 1 . .
H H19 0.0913 0.5754 0.2589 0.018 Uiso calc R 1 1 . .
C C20 0.1966(3) 0.5890(2) 0.4746(5) 0.0134(8) Uani d . 1 1 . .
H H20 0.1641 0.6218 0.5397 0.016 Uiso calc R 1 1 . .

loop_
_atom_site_aniso_label
_atom_site_aniso_U_11
_atom_site_aniso_U_22
_atom_site_aniso_U_33
_atom_site_aniso_U_12
_atom_site_aniso_U_13
_atom_site_aniso_U_23
Cl1 0.0176(5) 0.0285(6) 0.0281(6) -0.0015(4) -0.0013(4) -0.0037(5)
S1 0.0109(5) 0.0185(5) 0.0116(5) 0.0000(4) 0.0020(4) -0.0030(4)
O1 0.0134(14) 0.0299(17) 0.0165(15) 0.0024(12) 0.0022(12) -0.0079(13)
O2 0.0117(14) 0.0284(16) 0.0166(15) 0.0036(12) 0.0045(12) -0.0071(12)
O3 0.0152(14) 0.0258(16) 0.0168(15) 0.0035(12) 0.0022(12) -0.0089(12)
O4 0.0136(14) 0.0178(15) 0.0196(15) -0.0041(12) 0.0036(12) -0.0012(12)
N1 0.0106(16) 0.0211(18) 0.0110(17) 0.0011(14) -0.0017(13) 0.0021(14)
N2 0.0121(17) 0.0146(18) 0.0129(17) 0.0005(14) 0.0045(14) -0.0004(13)
N3 0.0080(16) 0.0151(17) 0.0119(17) 0.0014(13) 0.0032(13) -0.0041(13)
N4 0.0108(16) 0.0227(19) 0.0133(17) -0.0015(14) 0.0012(14) 0.0002(14)
C1 0.018(2) 0.022(2) 0.013(2) -0.0011(18) 0.0024(17) 0.0011(17)
C2 0.027(2) 0.016(2) 0.014(2) 0.0011(18) 0.0015(18) -0.0009(17)
C3 0.018(2) 0.022(2) 0.020(2) 0.0026(18) 0.0022(19) 0.0029(18)
C4 0.019(2) 0.023(2) 0.014(2) 0.0006(18) 0.0035(17) 0.0010(17)
C5 0.024(2) 0.020(2) 0.020(2) -0.0020(19) 0.0022(18) -0.0028(18)
C6 0.020(2) 0.018(2) 0.023(2) 0.0012(19) 0.0032(18) 0.0014(18)
C7 0.017(2) 0.010(2) 0.015(2) 0.0028(16) 0.0034(17) 0.0035(16)
C8 0.022(2) 0.026(2) 0.017(2) -0.0044(19) 0.0022(18) -0.0032(18)
C9 0.0119(19) 0.018(2) 0.013(2) 0.0014(16) 0.0033(16) 0.0000(16)
C10 0.014(2) 0.014(2) 0.017(2) 0.0003(17) 0.0055(17) -0.0001(17)
C11 0.017(2) 0.022(2) 0.014(2) 0.0027(18) 0.0042(17) -0.0014(17)
C12 0.013(2) 0.0102(19) 0.013(2) -0.0018(16) 0.0026(16) 0.0002(15)
C13 0.0119(19) 0.016(2) 0.015(2) -0.0017(16) 0.0040(17) -0.0009(16)
C14 0.0120(19) 0.014(2) 0.013(2) -0.0008(16) 0.0006(16) -0.0002(16)
C15 0.0139(19) 0.011(2) 0.0101(19) -0.0040(15) 0.0037(16) 0.0020(15)
C16 0.0108(19) 0.019(2) 0.014(2) -0.0025(17) 0.0016(16) -0.0009(17)
C17 0.0153(19) 0.018(2) 0.013(2) 0.0041(17) 0.0055(17) 0.0008(16)
C18 0.015(2) 0.015(2) 0.0098(19) -0.0024(17) 0.0006(16) -0.0030(16)
C19 0.0121(19) 0.018(2) 0.016(2) 0.0027(17) 0.0023(16) 0.0000(17)
C20 0.013(2) 0.015(2) 0.014(2) 0.0018(16) 0.0064(17) -0.0009(16)

loop_
_atom_type_symbol
_atom_type_description
_atom_type_scat_dispersion_real
_atom_type_scat_dispersion_imag
_atom_type_scat_source
C C 0.0033 0.0016 'International Tables Vol C Tables 4.2.6.8 and 6.1.1.4'
H H 0.0000 0.0000 'International Tables Vol C Tables 4.2.6.8 and 6.1.1.4'
N N 0.0061 0.0033 'International Tables Vol C Tables 4.2.6.8 and 6.1.1.4'
O O 0.0106 0.0060 'International Tables Vol C Tables 4.2.6.8 and 6.1.1.4'
S S 0.1246 0.1234 'International Tables Vol C Tables 4.2.6.8 and 6.1.1.4'
Cl Cl 0.1484 0.1585 'International Tables Vol C Tables 4.2.6.8 and 6.1.1.4'

loop_
_geom_angle_atom_site_label_1
_geom_angle_atom_site_label_2
_geom_angle_atom_site_label_3
_geom_angle_site_symmetry_1
_geom_angle_site_symmetry_3
_geom_angle
_geom_angle_publ_flag
O3 S1 O4 . . 118.65(17) ?
O3 S1 N4 . . 108.04(17) ?
O4 S1 N4 . . 106.22(17) ?
O3 S1 C18 . . 106.40(17) ?
O4 S1 C18 . . 108.26(17) ?
N4 S1 C18 . . 109.02(17) ?
C10 O1 H1O . . 120.0 ?
C7 N1 C1 . . 125.6(3) ?
C7 N1 H1 . . 117.2 ?
C1 N1 H1 . . 117.2 ?
C12 N2 N3 . . 106.9(3) ?
C14 N3 N2 . . 110.6(3) ?
C14 N3 C15 . . 129.7(3) ?
N2 N3 C15 . . 119.8(3) ?
S1 N4 H41 . . 109.5 ?
S1 N4 H42 . . 109.5 ?
H41 N4 H42 . . 109.5 ?
C6 C1 C2 . . 119.7(4) ?
C6 C1 N1 . . 122.2(4) ?
C2 C1 N1 . . 118.0(4) ?
C3 C2 C1 . . 120.3(4) ?
C3 C2 H2 . . 119.9 ?
C1 C2 H2 . . 119.9 ?
C2 C3 C4 . . 119.1(4) ?
C2 C3 H3 . . 120.5 ?
C4 C3 H3 . . 120.5 ?
C5 C4 C3 . . 121.9(4) ?
C5 C4 Cl1 . . 118.7(3) ?
C3 C4 Cl1 . . 119.4(3) ?
C4 C5 C6 . . 119.6(4) ?
C4 C5 H5 . . 120.2 ?
C6 C5 H5 . . 120.2 ?
C1 C6 C5 . . 119.3(4) ?
C1 C6 H6 . . 120.3 ?
C5 C6 H6 . . 120.3 ?
N1 C7 C9 . . 123.0(4) ?
N1 C7 C8 . . 118.6(3) ?
C9 C7 C8 . . 118.3(3) ?
C7 C8 H8A . . 109.5 ?
C7 C8 H8B . . 109.5 ?
H8A C8 H8B . . 109.5 ?
C7 C8 H8C . . 109.5 ?
H8A C8 H8C . . 109.5 ?
H8B C8 H8C . . 109.5 ?
C7 C9 C10 . . 126.0(4) ?
C7 C9 H9 . . 117.0 ?
C10 C9 H9 . . 117.0 ?
O1 C10 C9 . . 118.1(3) ?
O1 C10 C13 . . 116.0(3) ?
C9 C10 C13 . . 126.0(4) ?
C12 C11 H11A . . 109.5 ?
C12 C11 H11B . . 109.5 ?
H11A C11 H11B . . 109.5 ?
C12 C11 H11C . . 109.5 ?
H11A C11 H11C . . 109.5 ?
H11B C11 H11C . . 109.5 ?
N2 C12 C13 . . 111.0(3) ?
N2 C12 C11 . . 119.7(3) ?
C13 C12 C11 . . 129.2(3) ?
C14 C13 C10 . . 119.4(3) ?
C14 C13 C12 . . 105.3(3) ?
C10 C13 C12 . . 135.3(4) ?
O2 C14 N3 . . 126.7(3) ?
O2 C14 C13 . . 127.0(3) ?
N3 C14 C13 . . 106.2(3) ?
C20 C15 C16 . . 120.5(3) ?
C20 C15 N3 . . 119.6(3) ?
C16 C15 N3 . . 119.9(3) ?
C17 C16 C15 . . 118.9(4) ?
C17 C16 H16 . . 120.5 ?
C15 C16 H16 . . 120.5 ?
C18 C17 C16 . . 120.8(4) ?
C18 C17 H17 . . 119.6 ?
C16 C17 H17 . . 119.6 ?
C17 C18 C19 . . 120.3(3) ?
C17 C18 S1 . . 118.9(3) ?
C19 C18 S1 . . 120.8(3) ?
C20 C19 C18 . . 119.3(4) ?
C20 C19 H19 . . 120.3 ?
C18 C19 H19 . . 120.3 ?
C19 C20 C15 . . 120.0(4) ?
C19 C20 H20 . . 120.0 ?
C15 C20 H20 . . 120.0 ?

loop_
_geom_bond_atom_site_label_1
_geom_bond_atom_site_label_2
_geom_bond_site_symmetry_2
_geom_bond_distance
_geom_bond_publ_flag
Cl1 C4 . 1.753(4) ?
S1 O3 . 1.436(3) ?
S1 O4 . 1.441(3) ?
S1 N4 . 1.607(3) ?
S1 C18 . 1.770(4) ?
O1 C10 . 1.316(5) ?
O1 H1O . 0.8400 ?
O2 C14 . 1.275(5) ?
N1 C7 . 1.346(5) ?
N1 C1 . 1.435(5) ?
N1 H1 . 0.8800 ?
N2 C12 . 1.310(5) ?
N2 N3 . 1.401(4) ?
N3 C14 . 1.376(5) ?
N3 C15 . 1.410(5) ?
N4 H41 . 0.8800 ?
N4 H42 . 0.8800 ?
C1 C6 . 1.393(6) ?
C1 C2 . 1.399(6) ?
C2 C3 . 1.374(6) ?
C2 H2 . 0.9500 ?
C3 C4 . 1.379(6) ?
C3 H3 . 0.9500 ?
C4 C5 . 1.365(6) ?
C5 C6 . 1.393(5) ?
C5 H5 . 0.9500 ?
C6 H6 . 0.9500 ?
C7 C9 . 1.382(5) ?
C7 C8 . 1.497(5) ?
C8 H8A . 0.9800 ?
C8 H8B . 0.9800 ?
C8 H8C . 0.9800 ?
C9 C10 . 1.404(5) ?
C9 H9 . 0.9500 ?
C10 C13 . 1.418(5) ?
C11 C12 . 1.491(5) ?
C11 H11A . 0.9800 ?
C11 H11B . 0.9800 ?
C11 H11C . 0.9800 ?
C12 C13 . 1.435(5) ?
C13 C14 . 1.414(5) ?
C15 C20 . 1.392(5) ?
C15 C16 . 1.398(5) ?
C16 C17 . 1.383(5) ?
C16 H16 . 0.9500 ?
C17 C18 . 1.382(5) ?
C17 H17 . 0.9500 ?
C18 C19 . 1.397(5) ?
C19 C20 . 1.387(5) ?
C19 H19 . 0.9500 ?
C20 H20 . 0.9500 ?

loop_
_geom_hbond_atom_site_label_D
_geom_hbond_atom_site_label_H
_geom_hbond_atom_site_label_A
_geom_hbond_site_symmetry_A
_geom_hbond_distance_DH
_geom_hbond_distance_HA
_geom_hbond_distance_DA
_geom_hbond_angle_DHA
_geom_hbond_publ_flag
O1 H1O O2 . 0.84 1.79 2.498(4) 141 yes
N1 H1 O1 . 0.88 2.00 2.659(4) 131 yes
N1 H1 O3 3_666 0.88 2.34 3.093(4) 143 yes
N4 H41 N2 1_554 0.88 2.16 3.003(4) 161 yes
N4 H42 O4 3_565 0.88 2.09 2.917(4) 156 yes

loop_
_geom_torsion_atom_site_label_1
_geom_torsion_atom_site_label_2
_geom_torsion_atom_site_label_3
_geom_torsion_atom_site_label_4
_geom_torsion_site_symmetry_1
_geom_torsion_site_symmetry_2
_geom_torsion_site_symmetry_3
_geom_torsion_site_symmetry_4
_geom_torsion
_geom_torsion_publ_flag
C12 N2 N3 C14 . . . . 0.0(4) ?
C12 N2 N3 C15 . . . . 179.8(3) ?
C7 N1 C1 C6 . . . . -46.9(6) ?
C7 N1 C1 C2 . . . . 137.2(4) ?
C6 C1 C2 C3 . . . . 1.5(6) ?
N1 C1 C2 C3 . . . . 177.5(4) ?
C1 C2 C3 C4 . . . . 0.6(6) ?
C2 C3 C4 C5 . . . . -1.6(6) ?
C2 C3 C4 Cl1 . . . . 179.0(3) ?
C3 C4 C5 C6 . . . . 0.4(6) ?
Cl1 C4 C5 C6 . . . . 179.7(3) ?
C2 C1 C6 C5 . . . . -2.7(6) ?
N1 C1 C6 C5 . . . . -178.6(4) ?
C4 C5 C6 C1 . . . . 1.8(6) ?
C1 N1 C7 C9 . . . . 168.6(4) ?
C1 N1 C7 C8 . . . . -10.3(6) ?
N1 C7 C9 C10 . . . . -0.9(6) ?
C8 C7 C9 C10 . . . . 178.0(4) ?
C7 C9 C10 O1 . . . . 8.5(6) ?
C7 C9 C10 C13 . . . . -169.7(4) ?
N3 N2 C12 C13 . . . . -0.8(4) ?
N3 N2 C12 C11 . . . . 176.8(3) ?
O1 C10 C13 C14 . . . . 4.9(6) ?
C9 C10 C13 C14 . . . . -176.9(4) ?
O1 C10 C13 C12 . . . . -173.8(4) ?
C9 C10 C13 C12 . . . . 4.4(8) ?
N2 C12 C13 C14 . . . . 1.3(4) ?
C11 C12 C13 C14 . . . . -176.0(4) ?
N2 C12 C13 C10 . . . . -179.8(4) ?
C11 C12 C13 C10 . . . . 2.9(8) ?
N2 N3 C14 O2 . . . . -177.4(4) ?
C15 N3 C14 O2 . . . . 2.8(7) ?
N2 N3 C14 C13 . . . . 0.8(4) ?
C15 N3 C14 C13 . . . . -179.0(4) ?
C10 C13 C14 O2 . . . . -2.1(6) ?
C12 C13 C14 O2 . . . . 177.0(4) ?
C10 C13 C14 N3 . . . . 179.7(3) ?
C12 C13 C14 N3 . . . . -1.2(4) ?
C14 N3 C15 C20 . . . . -173.4(4) ?
N2 N3 C15 C20 . . . . 6.9(5) ?
C14 N3 C15 C16 . . . . 6.5(6) ?
N2 N3 C15 C16 . . . . -173.2(3) ?
C20 C15 C16 C17 . . . . -2.4(6) ?
N3 C15 C16 C17 . . . . 177.7(3) ?
C15 C16 C17 C18 . . . . -0.4(6) ?
C16 C17 C18 C19 . . . . 2.7(6) ?
C16 C17 C18 S1 . . . . -177.2(3) ?
O3 S1 C18 C17 . . . . -7.9(4) ?
O4 S1 C18 C17 . . . . 120.6(3) ?
N4 S1 C18 C17 . . . . -124.2(3) ?
O3 S1 C18 C19 . . . . 172.2(3) ?
O4 S1 C18 C19 . . . . -59.2(4) ?
N4 S1 C18 C19 . . . . 56.0(4) ?
C17 C18 C19 C20 . . . . -2.1(6) ?
S1 C18 C19 C20 . . . . 177.7(3) ?
C18 C19 C20 C15 . . . . -0.7(6) ?
C16 C15 C20 C19 . . . . 3.0(6) ?
N3 C15 C20 C19 . . . . -177.1(3) ?

loop_
_cod_related_entry_id
_cod_related_entry_database
_cod_related_entry_code
1 ChemSpider 30656808
